data_4312273
loop_
_publ_author_name
'Sylvestre Bonnet'
'Jean-Paul Collin'
'Jean-Pierre Sauvage'
'Emma Schofield'

_publ_section_title
;
 Photochemical Expulsion of the Neutral Monodentate Ligand L in
 Ru(Terpy*)(Diimine)(L)2+: A Dramatic Effect of the Steric Properties of
 the Spectator Diimine Ligand
;
_journal_name_full 'Inorganic Chemistry'
_journal_page_first 8346
_journal_page_last 8354
_journal_paper_doi 10.1021/ic0491736
_journal_volume 43
_journal_year 2004
_chemical_formula_moiety 'C52 H54 F12 N6 O P2 Ru'
_chemical_formula_sum 'C52 H54 F12 N6 O P2 Ru'
_chemical_formula_weight 1170.05
_chemical_name_systematic ' ?'
_space_group_IT_number 15
_symmetry_cell_setting monoclinic
_symmetry_space_group_name_Hall '-C 2yc'
_symmetry_space_group_name_H-M 'C 1 2/c 1'
_audit_creation_date 28-10-03
_cell_angle_alpha 90
_cell_angle_beta 107.386(5)
_cell_angle_gamma 90
_cell_formula_units_Z 8
_cell_length_a 25.0624(2)
_cell_length_b 13.6912(2)
_cell_length_c 33.6533(4)
_cell_measurement_reflns_used 25400
_cell_measurement_temperature 173
_cell_measurement_theta_max 29.1
_cell_measurement_theta_min 1.4
_cell_volume 11020.0(4)
_computing_publication_material CIFGEN_IN_OpenMoleN_(_1997)
_computing_structure_refinement LSFM_OpenMoleN_(_1997)
_computing_structure_solution Direct_methods_(SIR,_Burla_et_al.,_1989)
_diffrn_ambient_temperature 173
_diffrn_measured_fraction_theta_full 0.990
_diffrn_measured_fraction_theta_max 0.990
_diffrn_measurement_details
;
   25400 reflections were collected using program Collect
  ("Collect" Data collection software, Nonius B.V., 1998)
  The conditions were as follow : crystal to detector distance =  36. mm.
  Scan angle =  1.7 deg 1 scans of   60 sec per frame.
  Data collection was divided into  2 set(s)
  with the following starting angles and number of frames :
  Set 1 Theta =    8.70 Omega =    0.00 Kappa =    0.00  202 frames
  Set 2 Theta =   -7.50 Kappa =  133.33 Phi   =    0.00   57 frames
  Friedel pairs were averaged. Internal R = 0.06
;
_diffrn_measurement_device_type KappaCCD
_diffrn_measurement_method '\p scans'
_diffrn_radiation_monochromator graphite
_diffrn_radiation_type Mo-K\a
_diffrn_radiation_wavelength 0.71073
_diffrn_reflns_av_R_equivalents 0.060
_diffrn_reflns_av_sigmaI/netI 0.333
_diffrn_reflns_limit_h_max 34
_diffrn_reflns_limit_h_min -34
_diffrn_reflns_limit_k_max 18
_diffrn_reflns_limit_k_min -17
_diffrn_reflns_limit_l_max 45
_diffrn_reflns_limit_l_min -46
_diffrn_reflns_number 25400
_diffrn_reflns_theta_full 29.12
_diffrn_reflns_theta_max 29.12
_diffrn_reflns_theta_min 2.5
_diffrn_source xray_tube
_diffrn_standards_decay_% 0
_exptl_absorpt_coefficient_mu 0.425
_exptl_absorpt_correction_T_max 0.996
_exptl_absorpt_correction_T_min 0.950
_exptl_absorpt_correction_type refdelf_(Walker_&_Stuart,_1983)
_exptl_crystal_colour orange
_exptl_crystal_density_diffrn 1.41
_exptl_crystal_density_method none
_exptl_crystal_description prism
_exptl_crystal_F_000 4784
_exptl_crystal_size_max 0.20
_exptl_crystal_size_mid 0.10
_exptl_crystal_size_min 0.01
_refine_diff_density_max 1.098
_refine_diff_density_min -0.889
_refine_ls_extinction_method none
_refine_ls_goodness_of_fit_all 1.245
_refine_ls_goodness_of_fit_ref 1.143
_refine_ls_hydrogen_treatment noref
_refine_ls_matrix_type full
_refine_ls_number_constraints 6
_refine_ls_number_parameters 661
_refine_ls_number_reflns 7675
_refine_ls_number_restraints 0
_refine_ls_R_factor_all 0.136
_refine_ls_R_factor_gt 0.062
_refine_ls_shift/esd_mean 0.000
_refine_ls_shift/su_max 0.021
_refine_ls_structure_factor_coef F
_refine_ls_weighting_scheme sigma
_refine_ls_wR_factor_all 0.203
_refine_ls_wR_factor_ref 0.087
_reflns_number_gt 7675
_reflns_number_total 15267
_reflns_threshold_expression >3.0\s(I)
_cod_data_source_file ic0491736si20040625_093924_1.cif
_cod_data_source_block st1105
_cod_original_cell_volume 11020.0(2)
_cod_database_code 4312273

loop_
_symmetry_equiv_pos_as_xyz
x,y,z
-x,+y,1/2-z
-x,-y,-z
+x,-y,1/2+z
1/2+x,1/2+y,+z
1/2-x,1/2+y,1/2-z
1/2-x,1/2-y,-z
1/2+x,1/2-y,1/2+z

loop_
_atom_site_label
_atom_site_fract_x
_atom_site_fract_y
_atom_site_fract_z
_atom_site_U_iso_or_equiv
_atom_site_adp_type
_atom_site_calc_flag
_atom_site_calc_attached_atom
_atom_site_type_symbol
RU 0.74811(2) 0.08508(4) 0.60319(2) 0.0221(2) Uani ? ? Ru
N1 0.7271(2) 0.1727(4) 0.6454(2) 0.026(2) Uani ? ? N
C1 0.7369(3) 0.1581(5) 0.6862(2) 0.032(3) Uani ? ? C
C2 0.7207(3) 0.2239(6) 0.7116(2) 0.043(3) Uani ? ? C
C3 0.6936(3) 0.3086(6) 0.6954(2) 0.045(4) Uani ? ? C
C4 0.6817(3) 0.3270(5) 0.6524(2) 0.038(3) Uani ? ? C
C5 0.6536(3) 0.4111(6) 0.6316(3) 0.053(4) Uani ? ? C
C6 0.6437(3) 0.4245(6) 0.5906(3) 0.051(4) Uani ? ? C
C7 0.6614(3) 0.3544(5) 0.5658(2) 0.038(4) Uani ? ? C
C8 0.6524(3) 0.3635(6) 0.5231(3) 0.046(4) Uani ? ? C
C9 0.6705(3) 0.2912(7) 0.5019(2) 0.046(4) Uani ? ? C
C10 0.6986(3) 0.2104(6) 0.5238(2) 0.035(3) Uani ? ? C
N2 0.7087(2) 0.1989(4) 0.5642(2) 0.025(2) Uani ? ? N
C11 0.6897(2) 0.2708(5) 0.5853(2) 0.029(3) Uani ? ? C
C12 0.6998(2) 0.2566(5) 0.6286(2) 0.029(3) Uani ? ? C
N3 0.8300(2) 0.1365(4) 0.6248(1) 0.024(2) Uani ? ? N
C13 0.8509(3) 0.2218(5) 0.6165(2) 0.031(3) Uani ? ? C
C14 0.9061(3) 0.2485(6) 0.6343(2) 0.044(4) Uani ? ? C
C15 0.9420(3) 0.1857(6) 0.6624(3) 0.047(4) Uani ? ? C
C16 0.9208(3) 0.0986(6) 0.6715(2) 0.040(4) Uani ? ? C
C17 0.8650(2) 0.0745(5) 0.6528(2) 0.029(3) Uani ? ? C
C18 0.8387(2) -0.0142(5) 0.6626(2) 0.026(3) Uani ? ? C
C19 0.8644(2) -0.0898(5) 0.6884(2) 0.028(3) Uani ? ? C
C20 0.8335(2) -0.1702(5) 0.6945(2) 0.026(3) Uani ? ? C
C21 0.7758(2) -0.1699(5) 0.6748(2) 0.026(3) Uani ? ? C
C22 0.7514(2) -0.0930(5) 0.6493(2) 0.025(3) Uani ? ? C
N4 0.7830(2) -0.0186(4) 0.6431(1) 0.024(2) Uani ? ? N
C23 0.6913(2) -0.0799(5) 0.6263(2) 0.026(3) Uani ? ? C
C24 0.6494(3) -0.1413(5) 0.6316(2) 0.034(3) Uani ? ? C
C25 0.5945(3) -0.1222(6) 0.6092(2) 0.039(4) Uani ? ? C
C26 0.5827(3) -0.0452(6) 0.5818(2) 0.037(4) Uani ? ? C
C27 0.6258(3) 0.0134(6) 0.5780(2) 0.032(3) Uani ? ? C
N5 0.6792(2) -0.0023(4) 0.5997(2) 0.026(2) Uani ? ? N
C28 0.8610(2) -0.2523(5) 0.7213(2) 0.026(3) Uani ? ? C
C29 0.9044(3) -0.2338(5) 0.7579(2) 0.029(3) Uani ? ? C
C30 0.9302(3) -0.3099(5) 0.7838(2) 0.030(3) Uani ? ? C
C31 0.9117(3) -0.4041(5) 0.7719(2) 0.036(3) Uani ? ? C
C32 0.8698(3) -0.4257(5) 0.7355(2) 0.033(3) Uani ? ? C
C33 0.8447(3) -0.3481(5) 0.7104(2) 0.030(3) Uani ? ? C
C34 0.9771(3) -0.2919(6) 0.8248(2) 0.038(4) Uani ? ? C
C35 1.0281(3) -0.3531(9) 0.8240(3) 0.057(5) Uani ? ? C
C36 0.9945(4) -0.1840(8) 0.8299(3) 0.073(6) Uani ? ? C
C37 0.9576(4) -0.3235(9) 0.8620(3) 0.061(5) Uani ? ? C
C38 0.8534(3) -0.5327(6) 0.7247(2) 0.041(4) Uani ? ? C
C39 0.8238(4) -0.5700(7) 0.7556(3) 0.069(5) Uani ? ? C
C40 0.8148(4) -0.5442(7) 0.6808(3) 0.057(5) Uani ? ? C
C41 0.9063(4) -0.5941(7) 0.7281(3) 0.062(5) Uani ? ? C
N6 0.7657(2) 0.0051(4) 0.5574(2) 0.028(2) Uani ? ? N
C42 0.7769(3) -0.0473(5) 0.5355(2) 0.033(3) Uani ? ? C
C43 0.7951(3) -0.1195(6) 0.5111(2) 0.039(3) Uani ? ? C
C44 0.7784(3) -0.1150(6) 0.4672(2) 0.045(4) Uani ? ? C
C45 0.7994(4) -0.1874(8) 0.4465(3) 0.064(5) Uani ? ? C
C46 0.8329(4) -0.2607(8) 0.4682(3) 0.071(5) Uani ? ? C
C47 0.8475(4) -0.2647(7) 0.5109(3) 0.063(5) Uani ? ? C
C48 0.8298(3) -0.1948(6) 0.5335(3) 0.048(4) Uani ? ? C
C49 0.7394(4) -0.0380(8) 0.4438(3) 0.059(5) Uani ? ? C
C50 0.8458(4) -0.1994(8) 0.5800(3) 0.064(6) Uani ? ? C
P1 0.8824(1) 0.1212(2) 0.78908(7) 0.048(1) Uani ? ? P
F1 0.9362(3) 0.0855(6) 0.7768(2) 0.111(5) Uani ? ? F
F2 0.8518(3) 0.0215(4) 0.7749(2) 0.096(4) Uani ? ? F
F3 0.8304(2) 0.1600(6) 0.8002(2) 0.120(4) Uani ? ? F
F4 0.9141(2) 0.2210(4) 0.8040(2) 0.074(3) Uani ? ? F
F5 0.8576(2) 0.1586(5) 0.7426(2) 0.075(4) Uani ? ? F
F6 0.9097(3) 0.0807(5) 0.8336(2) 0.115(5) Uani ? ? F
P2 0.58792(9) 0.0362(2) 0.45047(7) 0.048(1) Uani ? ? P
F7 0.5459(2) -0.0363(4) 0.4624(2) 0.075(3) Uani ? ? F
F8 0.6307(2) 0.1092(4) 0.4389(2) 0.065(3) Uani ? ? F
F9 0.5380(2) 0.0758(5) 0.4126(2) 0.071(3) Uani ? ? F
F10 0.6019(2) -0.0462(5) 0.4224(2) 0.068(3) Uani ? ? F
F11 0.5740(2) 0.1185(4) 0.4794(2) 0.089(3) Uani ? ? F
F12 0.6383(2) -0.0018(4) 0.4891(1) 0.048(2) Uani ? ? F
C51 0.4975(4) 0.2964(4) 0.5213(1) 0.13(1) Uani ? ? C
C52 0.4760(4) 0.3642(4) 0.4821(1) 0.13(1) Uani ? ? C
O 0.4383(4) 0.4333(8) 0.4931(3) 0.133(8) Uani ? ? O
H1 0.7557 0.1001 0.6982 0.0416 Uiso calc C1 H
H2 0.7285 0.2104 0.7404 0.0525 Uiso calc C2 H
H3 0.6831 0.3542 0.7129 0.0555 Uiso calc C3 H
H4 0.6415 0.4593 0.6473 0.0685 Uiso calc C5 H
H5 0.6246 0.4816 0.5779 0.0679 Uiso calc C6 H
H6 0.6339 0.4194 0.5087 0.0626 Uiso calc C8 H
H7 0.6641 0.2961 0.4727 0.0633 Uiso calc C9 H
H8 0.7110 0.1612 0.5087 0.0463 Uiso calc C10 H
H9 0.8266 0.2657 0.5977 0.0412 Uiso calc C13 H
H10 0.9193 0.3092 0.6274 0.0587 Uiso calc C14 H
H11 0.9801 0.2024 0.6749 0.0659 Uiso calc C15 H
H12 0.9444 0.0545 0.6906 0.0561 Uiso calc C16 H
H13 0.9034 -0.0871 0.7021 0.0371 Uiso calc C19 H
H14 0.7535 -0.2227 0.6789 0.0333 Uiso calc C21 H
H15 0.6584 -0.1952 0.6502 0.0434 Uiso calc C24 H
H16 0.5652 -0.1619 0.6127 0.0524 Uiso calc C25 H
H17 0.5453 -0.0323 0.5656 0.0538 Uiso calc C26 H
H18 0.6171 0.0670 0.5593 0.0431 Uiso calc C27 H
H19 0.9163 -0.1685 0.7650 0.0376 Uiso calc C29 H
H20 0.9286 -0.4566 0.7896 0.0479 Uiso calc C31 H
H21 0.8159 -0.3606 0.6852 0.0385 Uiso calc C33 H
H22 1.0575 -0.3430 0.8490 0.0861 Uiso calc C35 H
H23 1.0181 -0.4202 0.8214 0.0861 Uiso calc C35 H
H24 1.0401 -0.3337 0.8009 0.0861 Uiso calc C35 H
H25 1.0233 -0.1755 0.8555 0.1130 Uiso calc C36 H
H26 1.0078 -0.1647 0.8075 0.1130 Uiso calc C36 H
H27 0.9632 -0.1450 0.8301 0.1130 Uiso calc C36 H
H28 0.9867 -0.3122 0.8871 0.0873 Uiso calc C37 H
H29 0.9255 -0.2868 0.8622 0.0873 Uiso calc C37 H
H30 0.9485 -0.3910 0.8596 0.0873 Uiso calc C37 H
H31 0.8132 -0.6362 0.7496 0.0907 Uiso calc C39 H
H32 0.8485 -0.5652 0.7832 0.0907 Uiso calc C39 H
H33 0.7915 -0.5316 0.7533 0.0907 Uiso calc C39 H
H34 0.8057 -0.6112 0.6754 0.0803 Uiso calc C40 H
H35 0.7815 -0.5079 0.6779 0.0803 Uiso calc C40 H
H36 0.8329 -0.5207 0.6616 0.0803 Uiso calc C40 H
H37 0.8959 -0.6602 0.7214 0.0890 Uiso calc C41 H
H38 0.9247 -0.5694 0.7093 0.0890 Uiso calc C41 H
H39 0.9308 -0.5906 0.7557 0.0890 Uiso calc C41 H
H40 0.7902 -0.1858 0.4170 0.0827 Uiso calc C45 H
H41 0.8463 -0.3095 0.4535 0.0900 Uiso calc C46 H
H42 0.8704 -0.3169 0.5251 0.0852 Uiso calc C47 H
H43 0.7332 -0.0470 0.4147 0.0804 Uiso calc C49 H
H44 0.7049 -0.0426 0.4499 0.0804 Uiso calc C49 H
H45 0.7555 0.0245 0.4518 0.0804 Uiso calc C49 H
H46 0.8691 -0.2546 0.5895 0.0893 Uiso calc C50 H
H47 0.8654 -0.1417 0.5914 0.0893 Uiso calc C50 H
H48 0.8130 -0.2050 0.5885 0.0893 Uiso calc C50 H
H49 0.5225 0.2492 0.5163 0.1731 Uiso calc C51 H
H50 0.5164 0.3348 0.5448 0.1731 Uiso calc C51 H
H51 0.4666 0.2643 0.5264 0.1731 Uiso calc C51 H
H52 0.4566 0.3271 0.4583 0.1731 Uiso calc C52 H
H53 0.5064 0.3976 0.4767 0.1731 Uiso calc C52 H

loop_
_atom_site_aniso_label
_atom_site_aniso_U_11
_atom_site_aniso_U_22
_atom_site_aniso_U_33
_atom_site_aniso_U_12
_atom_site_aniso_U_13
_atom_site_aniso_U_23
_atom_site_aniso_type_symbol
RU 0.0224(2) 0.0224(2) 0.0215(2) 0.0030(2) 0.0074(1) 0.0020(3) Ru
N1 0.024(2) 0.027(3) 0.027(2) -0.002(2) 0.009(2) -0.001(2) N
C1 0.035(3) 0.033(4) 0.029(3) -0.005(3) 0.011(2) -0.001(3) C
C2 0.046(3) 0.048(4) 0.035(3) -0.009(3) 0.025(2) -0.009(3) C
C3 0.042(3) 0.047(4) 0.048(3) -0.006(3) 0.026(2) -0.013(4) C
C4 0.034(3) 0.034(4) 0.048(3) -0.003(3) 0.021(2) -0.010(3) C
C5 0.055(4) 0.036(4) 0.075(5) 0.016(3) 0.030(3) -0.009(4) C
C6 0.056(4) 0.036(4) 0.065(5) 0.021(4) 0.018(3) 0.010(4) C
C7 0.041(3) 0.030(4) 0.044(4) 0.008(3) 0.011(3) 0.007(3) C
C8 0.048(4) 0.035(4) 0.056(5) 0.012(4) 0.007(3) 0.017(4) C
C9 0.052(4) 0.052(5) 0.035(4) 0.009(4) 0.002(3) 0.013(4) C
C10 0.036(3) 0.039(4) 0.030(3) 0.003(3) 0.007(3) 0.003(3) C
N2 0.025(2) 0.023(3) 0.027(2) 0.002(2) 0.006(2) 0.002(2) N
C11 0.023(3) 0.029(3) 0.036(3) 0.004(3) 0.009(2) 0.002(3) C
C12 0.025(3) 0.026(3) 0.035(3) -0.002(3) 0.013(2) -0.005(3) C
N3 0.029(2) 0.020(3) 0.024(2) 0.002(2) 0.010(2) 0.005(2) N
C13 0.032(3) 0.029(3) 0.033(3) -0.002(3) 0.007(2) 0.006(3) C
C14 0.045(4) 0.040(4) 0.048(4) -0.014(3) 0.009(3) 0.011(4) C
C15 0.035(4) 0.047(5) 0.062(5) -0.012(3) 0.002(3) 0.018(4) C
C16 0.031(3) 0.041(4) 0.053(4) -0.003(3) 0.005(3) 0.017(4) C
C17 0.026(3) 0.028(3) 0.033(3) -0.002(3) 0.010(2) 0.004(3) C
C18 0.024(3) 0.028(3) 0.026(3) 0.001(3) 0.008(2) 0.003(3) C
C19 0.022(2) 0.032(3) 0.030(3) 0.001(3) 0.006(2) 0.004(3) C
C20 0.026(3) 0.028(3) 0.025(3) 0.003(3) 0.009(2) 0.004(3) C
C21 0.026(3) 0.025(3) 0.027(3) 0.001(3) 0.009(2) 0.001(3) C
C22 0.025(2) 0.027(3) 0.023(2) -0.002(3) 0.009(2) 0.001(3) C
N4 0.022(2) 0.025(3) 0.024(2) 0.001(2) 0.010(2) 0.001(2) N
C23 0.027(2) 0.025(3) 0.026(3) -0.002(3) 0.008(2) -0.004(3) C
C24 0.032(3) 0.034(4) 0.036(3) -0.002(3) 0.011(2) 0.005(3) C
C25 0.029(3) 0.045(4) 0.048(4) -0.005(3) 0.011(3) 0.005(4) C
C26 0.021(3) 0.051(5) 0.048(4) -0.003(3) 0.004(3) 0.003(4) C
C27 0.027(3) 0.039(4) 0.032(3) 0.002(3) 0.007(2) 0.004(3) C
N5 0.024(2) 0.028(3) 0.025(2) 0.004(2) 0.006(2) 0.002(2) N
C28 0.022(2) 0.031(3) 0.027(3) -0.001(3) 0.010(2) 0.008(3) C
C29 0.029(3) 0.030(3) 0.029(3) -0.001(3) 0.010(2) 0.005(3) C
C30 0.025(3) 0.038(4) 0.030(3) 0.003(3) 0.006(2) 0.008(3) C
C31 0.037(3) 0.030(4) 0.044(3) 0.007(3) 0.012(3) 0.018(3) C
C32 0.032(3) 0.029(4) 0.039(3) -0.002(3) 0.013(2) 0.007(3) C
C33 0.028(3) 0.027(3) 0.034(3) -0.001(3) 0.010(2) 0.005(3) C
C34 0.036(3) 0.049(4) 0.031(3) 0.002(3) 0.002(3) 0.011(4) C
C35 0.036(4) 0.102(8) 0.051(5) 0.012(5) -0.001(4) 0.006(6) C
C36 0.077(6) 0.077(7) 0.065(6) -0.030(5) -0.044(5) 0.012(6) C
C37 0.061(5) 0.101(8) 0.038(4) 0.010(5) 0.011(4) 0.001(5) C
C38 0.051(4) 0.027(4) 0.049(4) -0.004(3) 0.011(3) 0.007(4) C
C39 0.095(5) 0.046(5) 0.075(5) -0.032(4) 0.034(4) 0.006(4) C
C40 0.087(6) 0.035(4) 0.059(5) -0.018(4) 0.016(4) -0.004(4) C
C41 0.078(5) 0.032(4) 0.093(6) 0.011(4) 0.021(5) -0.005(5) C
N6 0.030(2) 0.027(3) 0.027(2) 0.004(2) 0.010(2) 0.000(2) N
C42 0.034(3) 0.033(4) 0.031(3) -0.002(3) 0.008(2) 0.001(3) C
C43 0.041(3) 0.037(4) 0.039(3) -0.003(3) 0.017(3) -0.009(3) C
C44 0.037(3) 0.058(5) 0.043(4) -0.007(3) 0.017(3) -0.013(4) C
C45 0.063(5) 0.078(7) 0.054(4) -0.001(5) 0.023(3) -0.023(5) C
C46 0.072(5) 0.072(6) 0.068(5) 0.009(5) 0.028(4) -0.033(5) C
C47 0.066(5) 0.045(5) 0.085(6) 0.011(4) 0.022(4) -0.014(5) C
C48 0.050(4) 0.042(4) 0.052(4) 0.006(4) 0.014(3) -0.008(4) C
C49 0.055(4) 0.086(7) 0.044(4) 0.007(5) 0.015(3) 0.002(5) C
C50 0.079(6) 0.062(6) 0.053(5) 0.028(5) 0.001(5) 0.001(5) C
P1 0.059(1) 0.035(1) 0.052(1) -0.009(1) 0.009(1) 0.006(1) P
F1 0.078(3) 0.140(6) 0.127(5) 0.025(4) 0.032(3) -0.014(5) F
F2 0.169(5) 0.050(3) 0.105(4) -0.052(3) 0.034(4) -0.006(3) F
F3 0.073(3) 0.169(6) 0.140(4) -0.036(4) 0.055(3) -0.086(4) F
F4 0.076(3) 0.057(3) 0.095(4) -0.027(3) 0.007(3) 0.000(3) F
F5 0.076(3) 0.097(4) 0.058(3) -0.014(3) 0.006(3) 0.019(3) F
F6 0.157(6) 0.123(5) 0.079(4) -0.068(4) -0.024(4) 0.058(3) F
P2 0.0376(9) 0.050(1) 0.058(1) -0.002(1) 0.0071(9) 0.021(1) P
F7 0.046(2) 0.082(3) 0.112(4) -0.003(3) 0.016(2) 0.054(3) F
F8 0.050(2) 0.077(3) 0.072(3) -0.016(2) 0.006(2) 0.033(3) F
F9 0.041(2) 0.100(4) 0.089(3) -0.007(3) -0.003(2) 0.051(3) F
F10 0.069(3) 0.085(4) 0.054(3) -0.003(3) -0.003(3) -0.014(3) F
F11 0.095(3) 0.067(3) 0.111(4) 0.036(3) 0.050(3) 0.021(3) F
F12 0.047(2) 0.050(3) 0.046(2) 0.006(2) 0.004(2) 0.010(2) F
C51 0.13(1) 0.13(1) 0.13(1) 0.00(1) 0.040(9) 0.00(1) C
C52 0.13(1) 0.13(1) 0.13(1) 0.00(1) 0.040(9) 0.00(1) C
O 0.133(7) 0.133(9) 0.133(7) 0.000(7) 0.040(6) 0.000(7) O

loop_
_atom_type_symbol
_atom_type_description
_atom_type_scat_dispersion_real
_atom_type_scat_dispersion_imag
_atom_type_scat_source
C ? 0.002 0.002 International_Tables_Vol_IV_Table_2.3.1
H ? 0.000 0.000 International_Tables_Vol_IV_Table_2.3.1
F ? 0.014 0.010 International_Tables_Vol_IV_Table_2.3.1
N ? 0.004 0.003 International_Tables_Vol_IV_Table_2.3.1
O ? 0.008 0.006 International_Tables_Vol_IV_Table_2.3.1
P ? 0.090 0.095 International_Tables_Vol_IV_Table_2.3.1
Ru ? -1.420 0.836 International_Tables_Vol_IV_Table_2.3.1

loop_
_geom_angle_atom_site_label_1
_geom_angle_atom_site_label_2
_geom_angle_atom_site_label_3
_geom_angle
_geom_angle_site_symmetry_1
_geom_angle_site_symmetry_2
_geom_angle_site_symmetry_3
_geom_angle_publ_flag
N1 RU N2 80.0(2) . . . ?
N1 RU N3 89.5(2) . . . ?
N1 RU N4 95.9(2) . . . ?
N1 RU N5 89.7(2) . . . ?
N1 RU N6 175.4(2) . . . ?
N2 RU N3 101.5(2) . . . ?
N2 RU N4 175.8(2) . . . ?
N2 RU N5 99.5(2) . . . ?
N2 RU N6 95.4(2) . . . ?
N3 RU N4 79.4(2) . . . ?
N3 RU N5 158.5(2) . . . ?
N3 RU N6 91.8(2) . . . ?
N4 RU N5 79.4(2) . . . ?
N4 RU N6 88.7(2) . . . ?
N5 RU N6 90.6(2) . . . ?
RU N1 C1 128.3(5) . . . ?
RU N1 C12 114.0(4) . . . ?
C1 N1 C12 117.7(6) . . . ?
N1 C1 C2 122.7(7) . . . ?
C1 C2 C3 120.5(7) . . . ?
C2 C3 C4 119.1(7) . . . ?
C3 C4 C5 124.9(7) . . . ?
C3 C4 C12 116.9(7) . . . ?
C5 C4 C12 118.1(7) . . . ?
C4 C5 C6 122.0(8) . . . ?
C5 C6 C7 121.1(8) . . . ?
C6 C7 C8 124.2(7) . . . ?
C6 C7 C11 118.5(7) . . . ?
C8 C7 C11 117.3(7) . . . ?
C7 C8 C9 119.6(7) . . . ?
C8 C9 C10 119.3(7) . . . ?
C9 C10 N2 123.4(7) . . . ?
RU N2 C10 130.4(5) . . . ?
RU N2 C11 112.5(4) . . . ?
C10 N2 C11 117.2(6) . . . ?
C7 C11 N2 123.2(7) . . . ?
C7 C11 C12 120.1(7) . . . ?
N2 C11 C12 116.7(6) . . . ?
N1 C12 C4 123.0(7) . . . ?
N1 C12 C11 116.9(6) . . . ?
C4 C12 C11 120.1(7) . . . ?
RU N3 C13 128.7(4) . . . ?
RU N3 C17 113.0(4) . . . ?
C13 N3 C17 118.1(6) . . . ?
N3 C13 C14 122.8(7) . . . ?
C13 C14 C15 119.4(7) . . . ?
C14 C15 C16 118.1(7) . . . ?
C15 C16 C17 120.5(7) . . . ?
N3 C17 C16 120.9(6) . . . ?
N3 C17 C18 115.4(5) . . . ?
C16 C17 C18 123.6(6) . . . ?
C17 C18 C19 127.4(6) . . . ?
C17 C18 N4 113.3(6) . . . ?
C19 C18 N4 119.3(6) . . . ?
C18 C19 C20 120.7(6) . . . ?
C19 C20 C21 117.8(6) . . . ?
C19 C20 C28 120.9(6) . . . ?
C21 C20 C28 121.3(6) . . . ?
C20 C21 C22 120.1(6) . . . ?
C21 C22 N4 120.2(6) . . . ?
C21 C22 C23 127.6(6) . . . ?
N4 C22 C23 112.2(6) . . . ?
RU N4 C18 118.7(4) . . . ?
RU N4 C22 119.4(4) . . . ?
C18 N4 C22 121.8(6) . . . ?
C22 C23 C24 123.0(6) . . . ?
C22 C23 N5 115.4(6) . . . ?
C24 C23 N5 121.6(6) . . . ?
C23 C24 C25 118.6(7) . . . ?
C24 C25 C26 119.5(7) . . . ?
C25 C26 C27 119.3(7) . . . ?
C26 C27 N5 122.7(7) . . . ?
RU N5 C23 113.2(4) . . . ?
RU N5 C27 128.3(5) . . . ?
C23 N5 C27 118.2(6) . . . ?
C20 C28 C29 119.8(6) . . . ?
C20 C28 C33 120.6(6) . . . ?
C29 C28 C33 119.6(6) . . . ?
C28 C29 C30 120.7(7) . . . ?
C29 C30 C31 117.6(6) . . . ?
C29 C30 C34 122.1(7) . . . ?
C31 C30 C34 120.4(7) . . . ?
C30 C31 C32 123.5(7) . . . ?
C31 C32 C33 117.5(7) . . . ?
C31 C32 C38 119.4(7) . . . ?
C33 C32 C38 123.1(7) . . . ?
C28 C33 C32 121.1(7) . . . ?
C30 C34 C35 108.2(7) . . . ?
C30 C34 C36 111.6(7) . . . ?
C30 C34 C37 110.1(6) . . . ?
C35 C34 C36 108.4(8) . . . ?
C35 C34 C37 109.3(7) . . . ?
C36 C34 C37 109.2(9) . . . ?
C32 C38 C39 107.8(7) . . . ?
C32 C38 C40 112.3(7) . . . ?
C32 C38 C41 109.8(7) . . . ?
C39 C38 C40 109.2(7) . . . ?
C39 C38 C41 110.2(8) . . . ?
C40 C38 C41 107.5(8) . . . ?
RU N6 C42 171.9(6) . . . ?
N6 C42 C43 174.2(8) . . . ?
C42 C43 C44 121.3(7) . . . ?
C42 C43 C48 116.4(7) . . . ?
C44 C43 C48 122.2(7) . . . ?
C43 C44 C45 116.8(9) . . . ?
C43 C44 C49 121.7(8) . . . ?
C45 C44 C49 121.5(8) . . . ?
C44 C45 C46 121.0(9) . . . ?
C45 C46 C47 121.1(9) . . . ?
C46 C47 C48 121(1) . . . ?
C43 C48 C47 117.4(8) . . . ?
C43 C48 C50 121.3(8) . . . ?
C47 C48 C50 121.3(9) . . . ?
F1 P1 F2 91.7(5) . . . ?
F1 P1 F3 177.6(5) . . . ?
F1 P1 F4 87.9(4) . . . ?
F1 P1 F5 87.4(4) . . . ?
F1 P1 F6 88.7(5) . . . ?
F2 P1 F3 90.1(4) . . . ?
F2 P1 F4 179.0(4) . . . ?
F2 P1 F5 88.2(4) . . . ?
F2 P1 F6 91.0(4) . . . ?
F3 P1 F4 90.4(4) . . . ?
F3 P1 F5 91.0(4) . . . ?
F3 P1 F6 92.9(5) . . . ?
F4 P1 F5 92.5(3) . . . ?
F4 P1 F6 88.1(4) . . . ?
F5 P1 F6 176.0(5) . . . ?
P1 F2 F5 46.2(2) . . . ?
P1 F4 F6 45.3(3) . . . ?
P1 F5 F2 45.5(3) . . . ?
P1 F6 F4 46.6(2) . . . ?
F7 P2 F8 179.5(3) . . . ?
F7 P2 F9 89.6(3) . . . ?
F7 P2 F10 89.2(4) . . . ?
F7 P2 F11 90.3(4) . . . ?
F7 P2 F12 90.8(3) . . . ?
F8 P2 F9 90.9(3) . . . ?
F8 P2 F10 91.0(3) . . . ?
F8 P2 F11 89.5(4) . . . ?
F8 P2 F12 88.7(3) . . . ?
F9 P2 F10 91.4(4) . . . ?
F9 P2 F11 89.2(4) . . . ?
F9 P2 F12 179.0(4) . . . ?
F10 P2 F11 179.2(4) . . . ?
F10 P2 F12 89.5(3) . . . ?
F11 P2 F12 89.9(3) . . . ?
C51 C52 O 104.7(4) . . . ?

loop_
_geom_bond_atom_site_label_1
_geom_bond_atom_site_label_2
_geom_bond_distance
_geom_bond_site_symmetry_1
_geom_bond_site_symmetry_2
_geom_bond_publ_flag
RU N1 2.044(5) . . ?
RU N2 2.086(5) . . ?
RU N3 2.084(5) . . ?
RU N4 1.970(5) . . ?
RU N5 2.074(5) . . ?
RU N6 2.044(6) . . ?
N1 C1 1.334(8) . . ?
N1 C12 1.371(9) . . ?
C1 C2 1.38(1) . . ?
C2 C3 1.37(1) . . ?
C3 C4 1.41(1) . . ?
C4 C5 1.42(1) . . ?
C4 C12 1.41(1) . . ?
C5 C6 1.34(1) . . ?
C6 C7 1.43(1) . . ?
C7 C8 1.39(1) . . ?
C7 C11 1.40(1) . . ?
C8 C9 1.37(1) . . ?
C9 C10 1.40(1) . . ?
C10 N2 1.316(9) . . ?
N2 C11 1.377(8) . . ?
C11 C12 1.42(1) . . ?
N3 C13 1.342(8) . . ?
N3 C17 1.372(8) . . ?
C13 C14 1.38(1) . . ?
C14 C15 1.39(1) . . ?
C15 C16 1.38(1) . . ?
C16 C17 1.391(9) . . ?
C17 C18 1.465(9) . . ?
C18 C19 1.381(9) . . ?
C18 N4 1.356(8) . . ?
C19 C20 1.395(9) . . ?
C20 C21 1.399(9) . . ?
C20 C28 1.478(9) . . ?
C21 C22 1.379(9) . . ?
C22 N4 1.344(8) . . ?
C22 C23 1.486(8) . . ?
C23 C24 1.398(9) . . ?
C23 N5 1.364(9) . . ?
C24 C25 1.38(1) . . ?
C25 C26 1.37(1) . . ?
C26 C27 1.38(1) . . ?
C27 N5 1.336(8) . . ?
C28 C29 1.399(9) . . ?
C28 C33 1.39(1) . . ?
C29 C30 1.387(9) . . ?
C30 C31 1.39(1) . . ?
C30 C34 1.54(1) . . ?
C31 C32 1.39(1) . . ?
C32 C33 1.39(1) . . ?
C32 C38 1.54(1) . . ?
C34 C35 1.53(1) . . ?
C34 C36 1.54(1) . . ?
C34 C37 1.53(1) . . ?
C38 C39 1.54(1) . . ?
C38 C40 1.51(1) . . ?
C38 C41 1.55(1) . . ?
N6 C42 1.121(9) . . ?
C42 C43 1.44(1) . . ?
C43 C44 1.41(1) . . ?
C43 C48 1.41(1) . . ?
C44 C45 1.40(1) . . ?
C44 C49 1.49(1) . . ?
C45 C46 1.37(1) . . ?
C46 C47 1.37(1) . . ?
C47 C48 1.38(1) . . ?
C48 C50 1.49(1) . . ?
P1 F1 1.600(7) . . ?
P1 F2 1.568(6) . . ?
P1 F3 1.552(7) . . ?
P1 F4 1.585(6) . . ?
P1 F5 1.586(6) . . ?
P1 F6 1.550(7) . . ?
F2 F5 2.196(9) . . ?
F4 F6 2.181(9) . . ?
P2 F7 1.585(5) . . ?
P2 F8 1.596(5) . . ?
P2 F9 1.591(5) . . ?
P2 F10 1.577(6) . . ?
P2 F11 1.593(7) . . ?
P2 F12 1.604(5) . . ?
C51 C52 1.5698 . . ?
C52 O 1.46(1) . . ?

loop_
_geom_contact_atom_site_label_1
_geom_contact_atom_site_label_2
_geom_contact_distance
_geom_contact_site_symmetry_1
_geom_contact_site_symmetry_2
_geom_contact_publ_flag
? ? ? ? ? ?
